data_4113711
loop_
_publ_author_name
'F. Albert Cotton'
'James P. Donahue'
'Carlos A. Murillo'

_publ_section_title
;
 Polyunsaturated Dicarboxylate Tethers Connecting Dimolybdenum Redox and
 Chromophoric Centers: Syntheses, Structures, and Electrochemistry
;
_journal_name_full 'Journal of the American Chemical Society'
_journal_page_first 5436
_journal_page_last 5450
_journal_paper_doi 10.1021/ja029101i
_journal_volume 125
_journal_year 2003
_chemical_formula_moiety
;
 [[Mo2 (H3 C O C6 H4 N)2 C H)3]2 (O2 C (C H C H)3 C O2)]
 . H3 C C6 H5 . C8 H18
;
_chemical_formula_sum 'C113 H122 Mo2 N12 O16'
_chemical_formula_weight 2096.11
_chemical_name_systematic
;
 ?
;
_space_group_IT_number 2
_symmetry_cell_setting triclinic
_symmetry_space_group_name_Hall '-P 1'
_symmetry_space_group_name_H-M 'P -1'
_atom_sites_solution_hydrogens geom
_atom_sites_solution_primary direct
_atom_sites_solution_secondary difmap
_audit_creation_method SHELXL-97
_cell_angle_alpha 103.1720(10)
_cell_angle_beta 103.9520(10)
_cell_angle_gamma 99.5500(10)
_cell_formula_units_Z 1
_cell_length_a 12.7103(9)
_cell_length_b 14.3171(10)
_cell_length_c 15.6948(11)
_cell_measurement_reflns_used 6872
_cell_measurement_temperature 213(2)
_cell_measurement_theta_max 22.52
_cell_measurement_theta_min 2.38
_cell_volume 2624.1(3)
_computing_cell_refinement 'SAINT V. 6.02'
_computing_data_collection 'SMART V. 5.059'
_computing_data_reduction 'SAINT V. 6.02'
_computing_molecular_graphics 'SHELXTL V. 5.03 (Siemens, 1994)'
_computing_publication_material CIFTAB
_computing_structure_refinement 'SHELXL-97 (Sheldrick, 1997)'
_computing_structure_solution 'SHELXS-97 (Sheldrick, 1990)'
_diffrn_ambient_temperature 213(2)
_diffrn_measured_fraction_theta_full 0.995
_diffrn_measured_fraction_theta_max 0.995
_diffrn_measurement_device 'Bruker SMART 1000'
_diffrn_measurement_device_type 'area detector'
_diffrn_measurement_method 'omega scans'
_diffrn_radiation_monochromator graphite
_diffrn_radiation_source 'normal-focus sealed tube'
_diffrn_radiation_type MoK\a
_diffrn_radiation_wavelength 0.71073
_diffrn_reflns_av_R_equivalents 0.0196
_diffrn_reflns_av_sigmaI/netI 0.0354
_diffrn_reflns_limit_h_max 13
_diffrn_reflns_limit_h_min -13
_diffrn_reflns_limit_k_max 15
_diffrn_reflns_limit_k_min -15
_diffrn_reflns_limit_l_max 16
_diffrn_reflns_limit_l_min -16
_diffrn_reflns_number 12282
_diffrn_reflns_theta_full 22.50
_diffrn_reflns_theta_max 22.50
_diffrn_reflns_theta_min 1.86
_diffrn_standards_number 'none (area detector data)'
_exptl_absorpt_coefficient_mu 0.310
_exptl_absorpt_correction_T_max 0.972
_exptl_absorpt_correction_T_min 0.852
_exptl_absorpt_correction_type multi-scan
_exptl_crystal_colour purple
_exptl_crystal_density_diffrn 1.326
_exptl_crystal_description prism
_exptl_crystal_F_000 1096
_exptl_crystal_size_max 0.33
_exptl_crystal_size_mid 0.19
_exptl_crystal_size_min 0.09
_refine_diff_density_max 1.137
_refine_diff_density_min -0.582
_refine_diff_density_rms 0.103
_refine_ls_extinction_method none
_refine_ls_goodness_of_fit_ref 1.046
_refine_ls_hydrogen_treatment noref
_refine_ls_matrix_type full
_refine_ls_number_parameters 478
_refine_ls_number_reflns 6830
_refine_ls_number_restraints 2
_refine_ls_restrained_S_all 1.046
_refine_ls_R_factor_all 0.0729
_refine_ls_R_factor_gt 0.0588
_refine_ls_shift/su_max 1.647
_refine_ls_shift/su_mean 0.043
_refine_ls_structure_factor_coef Fsqd
_refine_ls_weighting_details 'calc w=1/[\s^2^(Fo^2^)+(0.0969P)^2^+7.8940P] where P=(Fo^2^+2Fc^2^)/3'
_refine_ls_weighting_scheme calc
_refine_ls_wR_factor_gt 0.1629
_refine_ls_wR_factor_ref 0.1751
_reflns_number_gt 5412
_reflns_number_total 6830
_reflns_threshold_expression >2sigma(I)
_cod_data_source_file ja029101isi20030123_021228_18.cif
_cod_data_source_block xl
_cod_database_code 4113711

loop_
_symmetry_equiv_pos_as_xyz
'x, y, z'
'-x, -y, -z'

loop_
_atom_site_label
_atom_site_type_symbol
_atom_site_fract_x
_atom_site_fract_y
_atom_site_fract_z
_atom_site_U_iso_or_equiv
_atom_site_adp_type
_atom_site_occupancy
_atom_site_symmetry_multiplicity
_atom_site_calc_flag
_atom_site_refinement_flags
_atom_site_disorder_assembly
_atom_site_disorder_group
Mo1 Mo -1.14725(4) 0.96952(4) -0.35058(4) 0.0370(2) Uani 1 1 d . A .
Mo2 Mo -1.21208(5) 0.86222(4) -0.29467(4) 0.0394(2) Uani 1 1 d . A .
O1 O -1.0795(3) 0.8666(3) -0.4313(3) 0.0427(10) Uani 1 1 d . . .
O2 O -1.1472(4) 0.7532(3) -0.3686(3) 0.0453(11) Uani 1 1 d . . .
O6 O -1.4700(5) 0.8642(4) 0.0504(4) 0.0716(15) Uani 1 1 d . A .
N1 N -1.2963(4) 0.9343(4) -0.4631(3) 0.0409(13) Uani 1 1 d . . .
N2 N -1.3649(4) 0.8114(4) -0.4060(4) 0.0423(13) Uani 1 1 d . . .
N3 N -1.2085(4) 1.0803(4) -0.2750(3) 0.0407(13) Uani 1 1 d . . .
N4 N -1.2777(4) 0.9629(4) -0.2115(3) 0.0409(13) Uani 1 1 d . . .
N5 N -0.9882(4) 1.0104(4) -0.2476(4) 0.0442(13) Uani 1 1 d . . .
N6 N -1.0614(5) 0.8925(4) -0.1868(4) 0.0470(14) Uani 1 1 d . . .
C1 C -1.0914(5) 0.7796(5) -0.4204(4) 0.0421(16) Uani 1 1 d . . .
C2 C -1.0407(5) 0.7081(5) -0.4692(5) 0.0468(17) Uani 1 1 d . . .
H2 H -1.0028 0.7273 -0.5085 0.056 Uiso 1 1 calc R . .
C3 C -1.0456(5) 0.6173(5) -0.4604(5) 0.0472(17) Uani 1 1 d . . .
H3 H -1.0851 0.5988 -0.4218 0.057 Uiso 1 1 calc R . .
C4 C -0.9957(6) 0.5453(4) -0.5052(5) 0.0490(17) Uani 1 1 d . . .
H4 H -0.9551 0.5628 -0.5434 0.059 Uiso 1 1 calc R . .
C5 C -1.3757(6) 0.8579(5) -0.4698(5) 0.0449(16) Uani 1 1 d . A .
H5 H -1.4393 0.8371 -0.5198 0.054 Uiso 1 1 calc R . .
O3A O -1.3417(11) 1.1338(13) -0.7307(10) 0.059(2) Uiso 0.45(2) 1 d P A 1
C6A C -1.3119(16) 0.9849(14) -0.5315(13) 0.0382(17) Uiso 0.45(2) 1 d PG A 1
C7A C -1.2150(12) 1.0353(12) -0.5426(10) 0.047(2) Uiso 0.45(2) 1 d PG A 1
H7A H -1.1457 1.0336 -0.5069 0.056 Uiso 0.45(2) 1 calc PR A 1
C8A C -1.2217(10) 1.0881(11) -0.6071(10) 0.051(2) Uiso 0.45(2) 1 d PG A 1
H8A H -1.1570 1.1218 -0.6145 0.061 Uiso 0.45(2) 1 calc PR A 1
C9A C -1.3253(13) 1.0906(12) -0.6605(9) 0.050(2) Uiso 0.45(2) 1 d PG A 1
C10A C -1.4221(10) 1.0402(15) -0.6494(13) 0.054(2) Uiso 0.45(2) 1 d PG A 1
H10A H -1.4914 1.0418 -0.6851 0.065 Uiso 0.45(2) 1 calc PR A 1
C11A C -1.4154(13) 0.9873(15) -0.5849(16) 0.0477(18) Uiso 0.45(2) 1 d PG A 1
H11A H -1.4802 0.9536 -0.5775 0.057 Uiso 0.45(2) 1 calc PR A 1
C12A C -1.2482(18) 1.1906(19) -0.7440(18) 0.075(4) Uiso 0.45(2) 1 d P A 1
H12A H -1.2088 1.2420 -0.6889 0.112 Uiso 0.45(2) 1 calc PR A 1
H12B H -1.2726 1.2192 -0.7928 0.112 Uiso 0.45(2) 1 calc PR A 1
H12C H -1.1997 1.1490 -0.7595 0.112 Uiso 0.45(2) 1 calc PR A 1
O3B O -1.3567(9) 1.1635(11) -0.7098(9) 0.059(2) Uiso 0.55(2) 1 d P A 2
C6B C -1.3137(14) 0.9947(11) -0.5260(10) 0.0382(17) Uiso 0.55(2) 1 d PG A 2
C7B C -1.2200(10) 1.0543(10) -0.5332(8) 0.047(2) Uiso 0.55(2) 1 d PG A 2
H7B H -1.1495 1.0562 -0.4971 0.056 Uiso 0.55(2) 1 calc PR A 2
C8B C -1.2317(9) 1.1112(9) -0.5943(8) 0.051(2) Uiso 0.55(2) 1 d PG A 2
H8B H -1.1690 1.1511 -0.5991 0.061 Uiso 0.55(2) 1 calc PR A 2
C9B C -1.3371(10) 1.1084(10) -0.6482(8) 0.050(2) Uiso 0.55(2) 1 d PG A 2
C10B C -1.4308(8) 1.0488(12) -0.6410(11) 0.054(2) Uiso 0.55(2) 1 d PG A 2
H10B H -1.5013 1.0469 -0.6770 0.065 Uiso 0.55(2) 1 calc PR A 2
C11B C -1.4191(11) 0.9919(12) -0.5798(13) 0.0477(18) Uiso 0.55(2) 1 d PG A 2
H11B H -1.4818 0.9520 -0.5750 0.057 Uiso 0.55(2) 1 calc PR A 2
C12B C -1.2647(15) 1.2250(16) -0.7193(14) 0.075(4) Uiso 0.55(2) 1 d P A 2
H12D H -1.2254 1.2727 -0.6616 0.112 Uiso 0.55(2) 1 calc PR A 2
H12E H -1.2899 1.2584 -0.7641 0.112 Uiso 0.55(2) 1 calc PR A 2
H12F H -1.2156 1.1860 -0.7386 0.112 Uiso 0.55(2) 1 calc PR A 2
O4A O -1.7044(14) 0.4982(14) -0.4209(14) 0.070(2) Uiso 0.43(3) 1 d P A 3
C13A C -1.4470(10) 0.7253(9) -0.4130(10) 0.0443(17) Uiso 0.43(3) 1 d PG A 3
C14A C -1.4143(9) 0.6426(11) -0.3939(12) 0.050(2) Uiso 0.43(3) 1 d PG A 3
H14A H -1.3392 0.6415 -0.3787 0.060 Uiso 0.43(3) 1 calc PR A 3
C15A C -1.4939(12) 0.5613(10) -0.3974(12) 0.056(3) Uiso 0.43(3) 1 d PG A 3
H15A H -1.4720 0.5059 -0.3847 0.067 Uiso 0.43(3) 1 calc PR A 3
C16A C -1.6061(11) 0.5629(9) -0.4201(11) 0.057(2) Uiso 0.43(3) 1 d PG A 3
C17A C -1.6388(9) 0.6456(10) -0.4392(15) 0.058(3) Uiso 0.43(3) 1 d PG A 3
H17A H -1.7139 0.6467 -0.4543 0.070 Uiso 0.43(3) 1 calc PR A 3
C18A C -1.5592(11) 0.7269(8) -0.4356(15) 0.051(2) Uiso 0.43(3) 1 d PG A 3
H18A H -1.5811 0.7823 -0.4484 0.061 Uiso 0.43(3) 1 calc PR A 3
C19A C -1.684(2) 0.4211(18) -0.3942(18) 0.069(3) Uiso 0.43(3) 1 d P A 3
H19A H -1.6134 0.4108 -0.4020 0.104 Uiso 0.43(3) 1 calc PR A 3
H19B H -1.7417 0.3639 -0.4302 0.104 Uiso 0.43(3) 1 calc PR A 3
H19C H -1.6806 0.4321 -0.3309 0.104 Uiso 0.43(3) 1 calc PR A 3
O4B O -1.6947(11) 0.4795(10) -0.4443(10) 0.070(2) Uiso 0.57(3) 1 d P A 4
C13B C -1.4557(8) 0.7302(7) -0.4183(7) 0.0443(17) Uiso 0.57(3) 1 d PG A 4
C14B C -1.4273(8) 0.6606(9) -0.3736(8) 0.050(2) Uiso 0.57(3) 1 d PG A 4
H14B H -1.3538 0.6682 -0.3399 0.060 Uiso 0.57(3) 1 calc PR A 4
C15B C -1.5086(10) 0.5795(8) -0.3793(8) 0.056(3) Uiso 0.57(3) 1 d PG A 4
H15B H -1.4896 0.5330 -0.3494 0.067 Uiso 0.57(3) 1 calc PR A 4
C16B C -1.6184(8) 0.5682(7) -0.4296(8) 0.057(2) Uiso 0.57(3) 1 d PG A 4
C17B C -1.6468(6) 0.6378(8) -0.4743(11) 0.058(3) Uiso 0.57(3) 1 d PG A 4
H17B H -1.7203 0.6302 -0.5080 0.070 Uiso 0.57(3) 1 calc PR A 4
C18B C -1.5655(8) 0.7188(7) -0.4686(10) 0.051(2) Uiso 0.57(3) 1 d PG A 4
H18B H -1.5846 0.7654 -0.4985 0.061 Uiso 0.57(3) 1 calc PR A 4
C19B C -1.6602(15) 0.4014(14) -0.4093(13) 0.069(3) Uiso 0.57(3) 1 d P A 4
H19D H -1.6224 0.3671 -0.4478 0.104 Uiso 0.57(3) 1 calc PR A 4
H19E H -1.7245 0.3562 -0.4083 0.104 Uiso 0.57(3) 1 calc PR A 4
H19F H -1.6107 0.4288 -0.3483 0.104 Uiso 0.57(3) 1 calc PR A 4
C20 C -1.2631(5) 1.0543(5) -0.2182(4) 0.0425(15) Uiso 1 1 d . A .
H20 H -1.2908 1.1003 -0.1834 0.051 Uiso 1 1 calc R . .
O5A O -1.1336(13) 1.4701(11) -0.3020(11) 0.065(2) Uiso 0.444(14) 1 d P A 1
C21A C -1.1878(17) 1.1841(16) -0.2847(15) 0.036(2) Uiso 0.444(14) 1 d P A 1
C22A C -1.279(2) 1.227(2) -0.2858(19) 0.054(3) Uiso 0.444(14) 1 d P A 1
H22A H -1.3467 1.1946 -0.2813 0.065 Uiso 0.444(14) 1 calc PR A 1
C23A C -1.2572(18) 1.3305(15) -0.2951(14) 0.053(3) Uiso 0.444(14) 1 d P A 1
H23A H -1.3130 1.3653 -0.2996 0.063 Uiso 0.444(14) 1 calc PR A 1
C24A C -1.1581(17) 1.3696(14) -0.2965(13) 0.049(3) Uiso 0.444(14) 1 d P A 1
C25A C -1.078(2) 1.3248(18) -0.2929(15) 0.061(3) Uiso 0.444(14) 1 d P A 1
H25A H -1.0108 1.3554 -0.2981 0.073 Uiso 0.444(14) 1 calc PR A 1
C26A C -1.0928(19) 1.2314(17) -0.2813(14) 0.053(3) Uiso 0.444(14) 1 d P A 1
H26A H -1.0320 1.2028 -0.2709 0.063 Uiso 0.444(14) 1 calc PR A 1
C27A C -1.200(2) 1.5275(17) -0.2826(17) 0.082(4) Uiso 0.444(14) 1 d P A 1
H27A H -1.2750 1.4885 -0.2996 0.123 Uiso 0.444(14) 1 calc PR A 1
H27B H -1.1978 1.5760 -0.3159 0.123 Uiso 0.444(14) 1 calc PR A 1
H27C H -1.1763 1.5600 -0.2182 0.123 Uiso 0.444(14) 1 calc PR A 1
O5B O -1.1731(11) 1.4502(9) -0.3371(9) 0.065(2) Uiso 0.556(14) 1 d P A 2
C21B C -1.2121(13) 1.1704(12) -0.2892(11) 0.036(2) Uiso 0.556(14) 1 d P A 2
C22B C -1.2969(19) 1.2164(18) -0.3008(15) 0.054(3) Uiso 0.556(14) 1 d P A 2
H22B H -1.3653 1.1823 -0.2997 0.065 Uiso 0.556(14) 1 calc PR A 2
C23B C -1.2927(13) 1.3058(11) -0.3138(11) 0.053(3) Uiso 0.556(14) 1 d P A 2
H23B H -1.3547 1.3330 -0.3174 0.063 Uiso 0.556(14) 1 calc PR A 2
C24B C -1.1917(13) 1.3593(11) -0.3219(10) 0.049(3) Uiso 0.556(14) 1 d P A 2
C25B C -1.1007(16) 1.3139(14) -0.3190(12) 0.061(3) Uiso 0.556(14) 1 d P A 2
H25B H -1.0348 1.3464 -0.3256 0.073 Uiso 0.556(14) 1 calc PR A 2
C26B C -1.1105(15) 1.2226(13) -0.3065(11) 0.053(3) Uiso 0.556(14) 1 d P A 2
H26B H -1.0522 1.1913 -0.3088 0.063 Uiso 0.556(14) 1 calc PR A 2
C27B C -1.2556(16) 1.5014(14) -0.3316(14) 0.082(4) Uiso 0.556(14) 1 d P A 2
H27D H -1.3234 1.4653 -0.3782 0.123 Uiso 0.556(14) 1 calc PR A 2
H27E H -1.2328 1.5651 -0.3403 0.123 Uiso 0.556(14) 1 calc PR A 2
H27F H -1.2677 1.5094 -0.2726 0.123 Uiso 0.556(14) 1 calc PR A 2
C28 C -1.3232(6) 0.9414(5) -0.1416(4) 0.0455(17) Uani 1 1 d . A .
C29 C -1.2964(6) 1.0062(5) -0.0553(5) 0.0523(18) Uani 1 1 d . . .
H29 H -1.2458 1.0663 -0.0414 0.063 Uiso 1 1 calc R A .
C30 C -1.3433(6) 0.9837(6) 0.0113(5) 0.057(2) Uani 1 1 d . A .
H30 H -1.3250 1.0285 0.0688 0.069 Uiso 1 1 calc R . .
C31 C -1.4168(6) 0.8945(6) -0.0091(5) 0.0535(18) Uani 1 1 d . . .
C32 C -1.4424(7) 0.8286(6) -0.0939(5) 0.060(2) Uani 1 1 d . A .
H32 H -1.4916 0.7679 -0.1071 0.073 Uiso 1 1 calc R . .
C33 C -1.3963(6) 0.8512(5) -0.1599(5) 0.0548(19) Uani 1 1 d . . .
H33 H -1.4144 0.8057 -0.2170 0.066 Uiso 1 1 calc R A .
C34 C -1.4473(8) 0.9323(7) 0.1386(5) 0.081(3) Uani 1 1 d . . .
H34A H -1.3689 0.9478 0.1695 0.122 Uiso 1 1 calc R A .
H34B H -1.4881 0.9033 0.1739 0.122 Uiso 1 1 calc R . .
H34C H -1.4696 0.9916 0.1316 0.122 Uiso 1 1 calc R . .
C35 C -0.9760(6) 0.9604(5) -0.1855(5) 0.0506(18) Uani 1 1 d . A .
H35 H -0.9078 0.9731 -0.1414 0.061 Uiso 1 1 calc R . .
O7A O -0.6377(10) 1.3075(10) -0.2312(11) 0.080(3) Uiso 0.562(14) 1 d P A 1
C36A C -0.8968(9) 1.0830(9) -0.2385(8) 0.0451(19) Uiso 0.562(14) 1 d PG A 1
C37A C -0.8270(10) 1.1428(8) -0.1544(6) 0.054(2) Uiso 0.562(14) 1 d PG A 1
H37A H -0.8389 1.1327 -0.1006 0.065 Uiso 0.562(14) 1 calc PR A 1
C38A C -0.7394(8) 1.2176(7) -0.1505(6) 0.053(3) Uiso 0.562(14) 1 d PG A 1
H38A H -0.6928 1.2576 -0.0942 0.064 Uiso 0.562(14) 1 calc PR A 1
C39A C -0.7217(8) 1.2327(8) -0.2308(8) 0.059(3) Uiso 0.562(14) 1 d PG A 1
C40A C -0.7915(10) 1.1730(9) -0.3150(6) 0.063(2) Uiso 0.562(14) 1 d PG A 1
H40A H -0.7796 1.1831 -0.3687 0.076 Uiso 0.562(14) 1 calc PR A 1
C41A C -0.8790(10) 1.0981(9) -0.3189(6) 0.054(2) Uiso 0.562(14) 1 d PG A 1
H41A H -0.9257 1.0582 -0.3752 0.065 Uiso 0.562(14) 1 calc PR A 1
C42A C -0.540(2) 1.336(2) -0.1802(19) 0.142(7) Uiso 0.562(14) 1 d P A 1
H42A H -0.5391 1.3711 -0.1202 0.213 Uiso 0.562(14) 1 calc PR A 1
H42B H -0.4962 1.3787 -0.2045 0.213 Uiso 0.562(14) 1 calc PR A 1
H42C H -0.5084 1.2798 -0.1768 0.213 Uiso 0.562(14) 1 calc PR A 1
O7B O -0.6256(15) 1.2853(12) -0.2698(13) 0.080(3) Uiso 0.438(14) 1 d P A 2
C36B C -0.8966(11) 1.0894(12) -0.2503(10) 0.0451(19) Uiso 0.438(14) 1 d PG A 2
C37B C -0.8118(12) 1.1422(11) -0.1711(8) 0.054(2) Uiso 0.438(14) 1 d PG A 2
H37B H -0.8148 1.1326 -0.1151 0.065 Uiso 0.438(14) 1 calc PR A 2
C38B C -0.7224(10) 1.2095(10) -0.1758(9) 0.053(3) Uiso 0.438(14) 1 d PG A 2
H38B H -0.6657 1.2449 -0.1229 0.064 Uiso 0.438(14) 1 calc PR A 2
C39B C -0.7179(10) 1.2240(10) -0.2596(10) 0.059(3) Uiso 0.438(14) 1 d PG A 2
C40B C -0.8027(13) 1.1711(12) -0.3387(8) 0.063(2) Uiso 0.438(14) 1 d PG A 2
H40B H -0.7996 1.1808 -0.3948 0.076 Uiso 0.438(14) 1 calc PR A 2
C41B C -0.8920(12) 1.1038(12) -0.3341(8) 0.054(2) Uiso 0.438(14) 1 d PG A 2
H41B H -0.9487 1.0685 -0.3870 0.065 Uiso 0.438(14) 1 calc PR A 2
C42B C -0.547(3) 1.277(3) -0.252(3) 0.142(7) Uiso 0.438(14) 1 d P A 2
H42D H -0.5077 1.3206 -0.1925 0.213 Uiso 0.438(14) 1 calc PR A 2
H42E H -0.5107 1.2914 -0.2957 0.213 Uiso 0.438(14) 1 calc PR A 2
H42F H -0.5490 1.2098 -0.2506 0.213 Uiso 0.438(14) 1 calc PR A 2
O8A O -1.029(2) 0.6779(18) 0.0807(16) 0.182(6) Uiso 0.542(6) 1 d P A 3
C43A C -1.0594(9) 0.8348(7) -0.1199(6) 0.045(2) Uiso 0.542(6) 1 d PG A 3
C44A C -0.9881(9) 0.8776(7) -0.0318(7) 0.081(4) Uiso 0.542(6) 1 d PG A 3
H44A H -0.9442 0.9412 -0.0163 0.098 Uiso 0.542(6) 1 calc PR A 3
C45A C -0.9823(10) 0.8252(10) 0.0330(6) 0.104(4) Uiso 0.542(6) 1 d PG A 3
H45A H -0.9346 0.8539 0.0919 0.125 Uiso 0.542(6) 1 calc PR A 3
C46A C -1.0479(12) 0.7301(9) 0.0098(8) 0.102(5) Uiso 0.542(6) 1 d PG A 3
C47A C -1.1192(11) 0.6873(7) -0.0782(10) 0.117(5) Uiso 0.542(6) 1 d PG A 3
H47A H -1.1631 0.6237 -0.0938 0.140 Uiso 0.542(6) 1 calc PR A 3
C48A C -1.1250(9) 0.7397(8) -0.1431(7) 0.102(5) Uiso 0.542(6) 1 d PG A 3
H48A H -1.1727 0.7111 -0.2020 0.123 Uiso 0.542(6) 1 calc PR A 3
C49A C -1.126(5) 0.585(4) 0.063(4) 0.31(2) Uiso 0.542(6) 1 d P A 3
H49A H -1.1922 0.5902 0.0209 0.463 Uiso 0.542(6) 1 calc PR A 3
H49B H -1.1405 0.5819 0.1194 0.463 Uiso 0.542(6) 1 calc PR A 3
H49C H -1.1042 0.5263 0.0371 0.463 Uiso 0.542(6) 1 calc PR A 3
O8B O -0.9914(14) 0.633(2) 0.0344(19) 0.182(6) Uiso 0.458(6) 1 d PD A 4
C43B C -1.0211(11) 0.8387(9) -0.1279(7) 0.045(2) Uiso 0.458(6) 1 d PG A 4
C44B C -1.0435(11) 0.8598(9) -0.0440(8) 0.081(4) Uiso 0.458(6) 1 d PG A 4
H44B H -1.0813 0.9088 -0.0296 0.098 Uiso 0.458(6) 1 calc PR A 4
C45B C -1.0095(13) 0.8078(11) 0.0182(7) 0.104(4) Uiso 0.458(6) 1 d PG A 4
H45B H -1.0245 0.8219 0.0743 0.125 Uiso 0.458(6) 1 calc PR A 4
C46B C -0.9530(14) 0.7346(11) -0.0033(10) 0.102(5) Uiso 0.458(6) 1 d PGD A 4
C47B C -0.9306(12) 0.7135(10) -0.0872(11) 0.117(5) Uiso 0.458(6) 1 d PG A 4
H47B H -0.8928 0.6645 -0.1016 0.140 Uiso 0.458(6) 1 calc PR A 4
C48B C -0.9646(12) 0.7655(10) -0.1494(8) 0.102(5) Uiso 0.458(6) 1 d PG A 4
H48B H -0.9496 0.7513 -0.2055 0.123 Uiso 0.458(6) 1 calc PR A 4
C49B C -0.885(3) 0.595(3) 0.065(4) 0.31(2) Uiso 0.458(6) 1 d PD A 4
H49D H -0.8885 0.5349 0.0203 0.463 Uiso 0.458(6) 1 calc PR A 4
H49E H -0.8803 0.5815 0.1230 0.463 Uiso 0.458(6) 1 calc PR A 4
H49F H -0.8205 0.6436 0.0705 0.463 Uiso 0.458(6) 1 calc PR A 4
C50 C -0.7583(15) 0.6558(12) -0.0584(9) 0.104(7) Uiso 0.50 1 d PG B 5
C51 C -0.6761(13) 0.6098(15) -0.0796(13) 0.126(8) Uiso 0.50 1 d PG B 5
H51 H -0.6096 0.6183 -0.0349 0.152 Uiso 0.50 1 calc PR B 5
C52 C -0.6935(17) 0.5510(18) -0.1678(15) 0.50(8) Uiso 0.50 1 d PG B 5
H52 H -0.6386 0.5202 -0.1820 0.595 Uiso 0.50 1 calc PR B 5
C53 C -0.793(2) 0.5382(16) -0.2347(11) 0.105(9) Uiso 0.50 1 d PG B 5
H53 H -0.8046 0.4989 -0.2937 0.126 Uiso 0.50 1 calc PR B 5
C54 C -0.8752(14) 0.5843(15) -0.2135(11) 0.148(10) Uiso 0.50 1 d PG B 5
H54 H -0.9418 0.5758 -0.2583 0.178 Uiso 0.50 1 calc PR B 5
C55 C -0.8578(13) 0.6431(13) -0.1253(12) 0.134(9) Uiso 0.50 1 d PG B 5
H55 H -0.9128 0.6739 -0.1111 0.160 Uiso 0.50 1 calc PR B 5
C56 C -0.7497(17) 0.6896(16) 0.0487(14) 0.099(6) Uiso 0.50 1 d P B 5
H56A H -0.7144 0.6469 0.0790 0.149 Uiso 0.50 1 calc PR B 5
H56B H -0.8232 0.6857 0.0556 0.149 Uiso 0.50 1 calc PR B 5
H56C H -0.7065 0.7563 0.0752 0.149 Uiso 0.50 1 calc PR B 5
C57 C -0.840(2) 0.5362(17) -0.2590(15) 0.087(6) Uiso 0.50 1 d P C 6
C58 C -0.810(3) 0.500(3) -0.217(2) 0.142(11) Uiso 0.50 1 d P C 6
C59 C -0.700(3) 0.558(2) -0.180(2) 0.148(13) Uiso 0.50 1 d P C 6
C60 C -0.573(3) 0.570(2) -0.174(2) 0.155(11) Uiso 0.50 1 d P C 6
C61 C -0.749(4) 0.485(3) -0.096(3) 0.116(13) Uiso 0.30 1 d P . 6
C62 C -0.551(7) 0.551(7) -0.084(6) 0.17(3) Uiso 0.20 1 d P C 6
C63 C -0.356(4) 0.571(3) -0.074(3) 0.153(12) Uiso 0.50 1 d P C 6
C64 C -0.280(3) 0.615(2) -0.0565(19) 0.124(9) Uiso 0.50 1 d P C 6
C65 C -0.410(3) 0.573(2) -0.118(2) 0.127(9) Uiso 0.50 1 d P C 6
C66 C -0.318(5) 0.520(4) 0.012(4) 0.27(2) Uiso 0.50 1 d P . 6

loop_
_atom_site_aniso_label
_atom_site_aniso_U_11
_atom_site_aniso_U_22
_atom_site_aniso_U_33
_atom_site_aniso_U_23
_atom_site_aniso_U_13
_atom_site_aniso_U_12
Mo1 0.0385(4) 0.0327(3) 0.0400(3) 0.0065(2) 0.0141(3) 0.0100(2)
Mo2 0.0442(4) 0.0347(3) 0.0427(4) 0.0091(3) 0.0181(3) 0.0130(3)
O1 0.046(3) 0.035(3) 0.048(3) 0.004(2) 0.021(2) 0.009(2)
O2 0.050(3) 0.037(2) 0.055(3) 0.012(2) 0.025(2) 0.015(2)
O6 0.081(4) 0.097(4) 0.057(3) 0.039(3) 0.036(3) 0.030(3)
N1 0.044(3) 0.040(3) 0.037(3) 0.007(2) 0.013(2) 0.009(3)
N2 0.044(3) 0.036(3) 0.045(3) 0.008(3) 0.015(3) 0.006(2)
N3 0.046(3) 0.032(3) 0.045(3) 0.010(2) 0.014(3) 0.013(2)
N4 0.046(3) 0.045(3) 0.039(3) 0.014(2) 0.019(2) 0.016(3)
N5 0.037(3) 0.043(3) 0.047(3) 0.008(3) 0.006(2) 0.009(3)
N6 0.053(4) 0.046(3) 0.043(3) 0.012(3) 0.009(3) 0.020(3)
C1 0.042(4) 0.035(4) 0.047(4) 0.004(3) 0.016(3) 0.011(3)
C2 0.046(4) 0.043(4) 0.054(4) 0.007(3) 0.025(3) 0.012(3)
C3 0.046(4) 0.045(4) 0.053(4) 0.006(3) 0.024(3) 0.013(3)
C4 0.049(4) 0.039(3) 0.057(4) 0.002(3) 0.023(3) 0.010(3)
C5 0.042(4) 0.039(4) 0.047(4) 0.005(3) 0.010(3) 0.005(3)
C28 0.051(4) 0.050(4) 0.043(4) 0.015(3) 0.018(3) 0.023(4)
C29 0.057(5) 0.056(4) 0.047(4) 0.015(4) 0.017(3) 0.021(4)
C30 0.069(5) 0.068(5) 0.044(4) 0.017(4) 0.020(4) 0.032(4)
C31 0.061(5) 0.064(5) 0.048(4) 0.026(4) 0.023(4) 0.024(4)
C32 0.068(5) 0.063(5) 0.057(5) 0.026(4) 0.025(4) 0.012(4)
C33 0.067(5) 0.051(5) 0.049(4) 0.015(3) 0.019(4) 0.017(4)
C34 0.098(7) 0.121(8) 0.054(5) 0.037(5) 0.045(5) 0.054(6)
C35 0.047(4) 0.052(4) 0.044(4) 0.006(3) -0.001(3) 0.017(4)

loop_
_atom_type_symbol
_atom_type_description
_atom_type_scat_dispersion_real
_atom_type_scat_dispersion_imag
_atom_type_scat_source
C C 0.0033 0.0016 'International Tables Vol C Tables 4.2.6.8 and 6.1.1.4'
H H 0.0000 0.0000 'International Tables Vol C Tables 4.2.6.8 and 6.1.1.4'
N N 0.0061 0.0033 'International Tables Vol C Tables 4.2.6.8 and 6.1.1.4'
O O 0.0106 0.0060 'International Tables Vol C Tables 4.2.6.8 and 6.1.1.4'
Mo Mo -1.6832 0.6857 'International Tables Vol C Tables 4.2.6.8 and 6.1.1.4'

loop_
_geom_angle_atom_site_label_1
_geom_angle_atom_site_label_2
_geom_angle_atom_site_label_3
_geom_angle
_geom_angle_site_symmetry_1
_geom_angle_publ_flag
Mo2 Mo1 N3 93.04(14) . y
Mo2 Mo1 O1 91.56(12) . y
N3 Mo1 O1 175.40(18) . y
Mo2 Mo1 N1 92.97(14) . y
N3 Mo1 N1 90.04(19) . y
O1 Mo1 N1 89.91(17) . y
Mo2 Mo1 N5 92.68(15) . y
N3 Mo1 N5 92.51(19) . y
O1 Mo1 N5 87.09(18) . y
N1 Mo1 N5 173.7(2) . y
Mo1 Mo2 O2 92.56(12) . y
Mo1 Mo2 N4 92.68(14) . y
O2 Mo2 N4 174.36(18) . y
Mo1 Mo2 N6 92.90(16) . y
O2 Mo2 N6 86.33(18) . y
N4 Mo2 N6 91.3(2) . y
Mo1 Mo2 N2 92.40(15) . y
O2 Mo2 N2 88.18(18) . y
N4 Mo2 N2 93.67(19) . y
N6 Mo2 N2 172.5(2) . y
C1 O1 Mo1 116.8(4) . y
C1 O2 Mo2 117.1(4) . y
C31 O6 C34 116.9(7) . n
C5 N1 C6A 119.0(9) . y
C5 N1 C6B 120.7(8) . y
C6A N1 C6B 6.1(15) . y
C5 N1 Mo1 117.0(4) . y
C6A N1 Mo1 124.0(9) . y
C6B N1 Mo1 122.2(7) . y
C5 N2 C13B 116.4(6) . y
C5 N2 C13A 121.8(8) . y
C13B N2 C13A 6.3(8) . y
C5 N2 Mo2 117.2(4) . y
C13B N2 Mo2 126.3(5) . y
C13A N2 Mo2 120.8(7) . y
C20 N3 C21B 116.4(8) . y
C20 N3 C21A 122.4(9) . y
C21B N3 C21A 11.3(13) . y
C20 N3 Mo1 117.0(4) . y
C21B N3 Mo1 125.8(8) . y
C21A N3 Mo1 120.6(9) . y
C20 N4 C28 118.1(5) . y
C20 N4 Mo2 117.3(4) . y
C28 N4 Mo2 124.0(4) . y
C35 N5 C36A 115.9(7) . y
C35 N5 C36B 123.2(8) . y
C36A N5 C36B 7.6(10) . y
C35 N5 Mo1 116.8(5) . y
C36A N5 Mo1 127.3(6) . y
C36B N5 Mo1 120.0(7) . y
C35 N6 C43B 107.8(7) . y
C35 N6 C43A 124.7(6) . y
C43B N6 C43A 21.0(6) . y
C35 N6 Mo2 117.9(5) . y
C43B N6 Mo2 132.1(7) . y
C43A N6 Mo2 117.4(5) . y
O2 C1 O1 121.8(5) . y
O2 C1 C2 118.9(6) . y
O1 C1 C2 119.2(6) . y
C3 C2 C1 123.8(6) . y
C2 C3 C4 126.0(7) . y
C4 C4 C3 123.5(9) 2_364 y
N2 C5 N1 120.2(6) . y
C9A O3A C12A 118.7(14) . n
C7A C6A C11A 120.0 . n
C7A C6A N1 115.8(12) . n
C11A C6A N1 124.2(12) . n
C8A C7A C6A 120.0 . n
C9A C8A C7A 120.0 . n
O3A C9A C8A 124.9(12) . n
O3A C9A C10A 114.9(12) . n
C8A C9A C10A 120.0 . n
C11A C10A C9A 120.0 . n
C10A C11A C6A 120.0 . n
C9B O3B C12B 118.1(12) . n
C7B C6B C11B 120.0 . n
C7B C6B N1 117.7(10) . n
C11B C6B N1 122.3(10) . n
C8B C7B C6B 120.0 . n
C9B C8B C7B 120.0 . n
O3B C9B C8B 124.0(10) . n
O3B C9B C10B 116.0(10) . n
C8B C9B C10B 120.0 . n
C11B C10B C9B 120.0 . n
C10B C11B C6B 120.0 . n
C19A O4A C16A 112.4(17) . n
C14A C13A C18A 120.0 . n
C14A C13A N2 120.5(9) . n
C18A C13A N2 119.5(9) . n
C13A C14A C15A 120.0 . n
C14A C15A C16A 120.0 . n
C17A C16A C15A 120.0 . n
C17A C16A O4A 106.0(13) . n
C15A C16A O4A 133.7(13) . n
C16A C17A C18A 120.0 . n
C17A C18A C13A 120.0 . n
C16B O4B C19B 120.9(12) . n
C14B C13B C18B 120.0 . n
C14B C13B N2 114.8(7) . n
C18B C13B N2 125.2(7) . n
C15B C14B C13B 120.0 . n
C16B C15B C14B 120.0 . n
C15B C16B C17B 120.0 . n
C15B C16B O4B 118.4(9) . n
C17B C16B O4B 121.1(9) . n
C18B C17B C16B 120.0 . n
C17B C18B C13B 120.0 . n
N4 C20 N3 120.0(6) . y
C27A O5A C24A 119.2(16) . n
C26A C21A C22A 123(2) . n
C26A C21A N3 122.7(18) . n
C22A C21A N3 113.6(19) . n
C21A C22A C23A 113(2) . n
C24A C23A C22A 118(2) . n
C25A C24A C23A 124(2) . n
C25A C24A O5A 116.8(19) . n
C23A C24A O5A 119.2(16) . n
C24A C25A C26A 120(2) . n
C21A C26A C25A 121(2) . n
C24B O5B C27B 116.1(13) . n
C22B C21B N3 130.8(16) . n
C22B C21B C26B 113.3(17) . n
N3 C21B C26B 115.4(13) . n
C23B C22B C21B 127(2) . n
C22B C23B C24B 119.2(16) . n
O5B C24B C25B 114.2(15) . n
O5B C24B C23B 127.2(13) . n
C25B C24B C23B 118.6(15) . n
C26B C25B C24B 119.4(18) . n
C25B C26B C21B 122.1(17) . n
C29 C28 C33 118.1(7) . n
C29 C28 N4 123.0(6) . n
C33 C28 N4 119.0(6) . n
C28 C29 C30 121.7(7) . n
C31 C30 C29 119.0(7) . n
C30 C31 C32 119.9(7) . n
C30 C31 O6 124.6(7) . n
C32 C31 O6 115.5(7) . n
C31 C32 C33 120.9(8) . n
C32 C33 C28 120.3(7) . n
N6 C35 N5 119.7(6) . y
C42A O7A C39A 128.2(17) . n
N5 C36A C37A 123.1(8) . n
N5 C36A C41A 116.8(8) . n
C37A C36A C41A 120.0 . n
C36A C37A C38A 120.0 . n
C37A C38A C39A 120.0 . n
O7A C39A C40A 117.4(8) . n
O7A C39A C38A 122.6(8) . n
C40A C39A C38A 120.0 . n
C41A C40A C39A 120.0 . n
C40A C41A C36A 120.0 . n
C42B O7B C39B 124(3) . n
C37B C36B C41B 120.0 . n
C37B C36B N5 120.6(9) . n
C41B C36B N5 119.2(9) . n
C36B C37B C38B 120.0 . n
C39B C38B C37B 120.0 . n
C38B C39B C40B 120.0 . n
C38B C39B O7B 122.6(10) . n
C40B C39B O7B 117.2(10) . n
C39B C40B C41B 120.0 . n
C40B C41B C36B 120.0 . n
C46A O8A C49A 114(3) . n
C44A C43A C48A 120.0 . n
C44A C43A N6 118.1(7) . n
C48A C43A N6 121.9(7) . n
C43A C44A C45A 120.0 . n
C46A C45A C44A 120.0 . n
C47A C46A C45A 120.0 . n
C47A C46A O8A 123.9(13) . n
C45A C46A O8A 115.9(13) . n
C46A C47A C48A 120.0 . n
C47A C48A C43A 120.0 . n
C49B O8B C46B 107.3(14) . n
C44B C43B C48B 120.0 . n
C44B C43B N6 115.8(9) . n
C48B C43B N6 124.1(9) . n
C45B C44B C43B 120.0 . n
C44B C45B C46B 120.0 . n
C45B C46B C47B 120.0 . n
C45B C46B O8B 113.3(12) . n
C47B C46B O8B 115.1(13) . n
C46B C47B C48B 120.0 . n
C47B C48B C43B 120.0 . n
C51 C50 C55 120.0 . n
C51 C50 C56 115.5(14) . n
C55 C50 C56 121.2(14) . n
C50 C51 C52 120.0 . n
C51 C52 C53 120.0 . n
C54 C53 C52 120.0 . n
C53 C54 C55 120.0 . n
C54 C55 C50 120.0 . n
C58 C57 C59 49(3) . n
C57 C58 C59 100(4) . n
C57 C58 C61 154(3) . n
C59 C58 C61 71(2) . n
C58 C59 C60 149(3) . n
C58 C59 C57 31.3(18) . n
C60 C59 C57 143(3) . n
C58 C59 C61 67(2) . n
C60 C59 C61 115(3) . n
C57 C59 C61 96(2) . n
C62 C60 C59 90(4) . n
C66 C61 C58 168(4) 2_465 n
C66 C61 C59 126(4) 2_465 n
C58 C61 C59 42.0(16) . n
C60 C62 C65 70(4) . n
C65 C63 C64 122(6) . n
C65 C63 C66 146(6) . n
C64 C63 C66 92(4) . n
C63 C64 C65 27(3) . n
C63 C64 C66 58(3) . n
C65 C64 C66 84(3) . n
C63 C65 C64 31(3) . n
C63 C65 C62 109(5) . n
C64 C65 C62 132(3) . n
C61 C66 C63 156(5) 2_465 n
C61 C66 C64 126(4) 2_465 n
C63 C66 C64 30.2(17) . n

loop_
_geom_bond_atom_site_label_1
_geom_bond_atom_site_label_2
_geom_bond_distance
_geom_bond_site_symmetry_2
_geom_bond_publ_flag
Mo1 Mo2 2.0862(8) . y
Mo1 N3 2.127(5) . y
Mo1 O1 2.149(4) . y
Mo1 N1 2.151(5) . y
Mo1 N5 2.155(5) . y
Mo2 O2 2.128(4) . y
Mo2 N4 2.132(5) . y
Mo2 N6 2.132(5) . y
Mo2 N2 2.161(5) . y
O1 C1 1.285(7) . y
O2 C1 1.278(8) . y
O6 C31 1.381(8) . n
O6 C34 1.432(9) . n
N1 C5 1.324(8) . y
N1 C6A 1.420(14) . y
N1 C6B 1.455(12) . y
N2 C5 1.318(8) . y
N2 C13B 1.438(9) . y
N2 C13A 1.440(11) . y
N3 C20 1.333(8) . y
N3 C21B 1.365(18) . y
N3 C21A 1.52(2) . y
N4 C20 1.322(8) . y
N4 C28 1.425(8) . y
N5 C35 1.330(9) . y
N5 C36A 1.379(10) . y
N5 C36B 1.498(12) . y
N6 C35 1.325(9) . y
N6 C43B 1.393(11) . y
N6 C43A 1.476(10) . y
C1 C2 1.466(9) . y
C2 C3 1.331(9) . y
C3 C4 1.436(9) . y
C4 C4 1.334(13) 2_364 y
O3A C9A 1.373(17) . n
O3A C12A 1.41(2) . n
C6A C7A 1.3900 . n
C6A C11A 1.3900 . n
C7A C8A 1.3900 . n
C8A C9A 1.3900 . n
C9A C10A 1.3900 . n
C10A C11A 1.3900 . n
O3B C9B 1.383(14) . n
O3B C12B 1.404(19) . n
C6B C7B 1.3900 . n
C6B C11B 1.3900 . n
C7B C8B 1.3900 . n
C8B C9B 1.3900 . n
C9B C10B 1.3900 . n
C10B C11B 1.3900 . n
O4A C19A 1.31(3) . n
O4A C16A 1.42(2) . n
C13A C14A 1.3900 . n
C13A C18A 1.3900 . n
C14A C15A 1.3900 . n
C15A C16A 1.3900 . n
C16A C17A 1.3900 . n
C17A C18A 1.3900 . n
O4B C16B 1.398(15) . n
O4B C19B 1.44(2) . n
C13B C14B 1.3900 . n
C13B C18B 1.3900 . n
C14B C15B 1.3900 . n
C15B C16B 1.3900 . n
C16B C17B 1.3900 . n
C17B C18B 1.3900 . n
O5A C27A 1.31(2) . n
O5A C24A 1.45(2) . n
C21A C26A 1.26(3) . n
C21A C22A 1.40(4) . n
C22A C23A 1.51(4) . n
C23A C24A 1.30(3) . n
C24A C25A 1.28(3) . n
C25A C26A 1.38(3) . n
O5B C24B 1.368(18) . n
O5B C27B 1.383(18) . n
C21B C22B 1.35(3) . n
C21B C26B 1.50(3) . n
C22B C23B 1.34(3) . n
C23B C24B 1.43(2) . n
C24B C25B 1.41(2) . n
C25B C26B 1.36(2) . n
C28 C29 1.382(9) . n
C28 C33 1.385(10) . n
C29 C30 1.394(10) . n
C30 C31 1.371(10) . n
C31 C32 1.373(10) . n
C32 C33 1.380(10) . n
O7A C42A 1.25(3) . n
O7A C39A 1.384(14) . n
C36A C37A 1.3900 . n
C36A C41A 1.3900 . n
C37A C38A 1.3900 . n
C38A C39A 1.3900 . n
C39A C40A 1.3900 . n
C40A C41A 1.3900 . n
O7B C42B 1.00(3) . n
O7B C39B 1.410(19) . n
C36B C37B 1.3900 . n
C36B C41B 1.3900 . n
C37B C38B 1.3900 . n
C38B C39B 1.3900 . n
C39B C40B 1.3900 . n
C40B C41B 1.3900 . n
O8A C46A 1.47(2) . n
O8A C49A 1.57(5) . n
C43A C44A 1.3900 . n
C43A C48A 1.3900 . n
C44A C45A 1.3900 . n
C45A C46A 1.3900 . n
C46A C47A 1.3900 . n
C47A C48A 1.3900 . n
O8B C49B 1.551(2) . n
O8B C46B 1.74(3) . n
C43B C44B 1.3900 . n
C43B C48B 1.3900 . n
C44B C45B 1.3900 . n
C45B C46B 1.3900 . n
C46B C47B 1.3900 . n
C47B C48B 1.3900 . n
C50 C51 1.3900 . n
C50 C55 1.3900 . n
C50 C56 1.61(2) . n
C51 C52 1.3900 . n
C52 C53 1.3900 . n
C53 C54 1.3900 . n
C54 C55 1.3900 . n
C57 C58 0.97(4) . n
C57 C59 1.85(4) . n
C58 C59 1.41(4) . n
C58 C61 1.94(5) . n
C59 C60 1.57(4) . n
C59 C61 2.00(5) . n
C60 C62 1.47(9) . n
C61 C66 1.41(6) 2_465 n
C62 C65 1.99(9) . n
C63 C65 0.86(4) . n
C63 C64 1.00(4) . n
C63 C66 1.68(6) . n
C64 C65 1.63(4) . n
C64 C66 1.99(6) . n
C66 C61 1.41(6) 2_465 n
